data_4335719
loop_
_publ_author_name
'Wen-Jing Hu'
'Long-Qing Liu'
'Ming-Liang Ma'
'Xiao-Li Zhao'
'Yahu A. Liu'
'Xian-Qiang Mi'
'Biao Jiang'
'Ke Wen'

_publ_section_title
;
 A Trigonal Prismatic Ligand in the Metal-Mediated Self-Assembly of One-
 and Two-Dimensional Metallosupramolecular Polymers
;
_journal_name_full 'Inorganic Chemistry'
_journal_page_first 9309
_journal_page_last 9319
_journal_paper_doi 10.1021/ic400751n
_journal_volume 52
_journal_year 2013
_chemical_formula_moiety 'C24 H12 Cu N8 O12, C6 H6'
_chemical_formula_sum 'C30 H18 Cu N8 O12'
_chemical_formula_weight 746.06
_chemical_name_systematic
; 
 ? 
;
_space_group_IT_number 2
_symmetry_cell_setting triclinic
_symmetry_space_group_name_Hall '-P 1'
_symmetry_space_group_name_H-M 'P -1'
_atom_sites_solution_hydrogens geom
_atom_sites_solution_primary direct
_atom_sites_solution_secondary difmap
_audit_creation_method SHELXL-97
_cell_angle_alpha 99.7180(10)
_cell_angle_beta 95.0440(10)
_cell_angle_gamma 101.3990(10)
_cell_formula_units_Z 2
_cell_length_a 8.9664(3)
_cell_length_b 12.5605(5)
_cell_length_c 13.3868(5)
_cell_measurement_reflns_used 8117
_cell_measurement_temperature 173(2)
_cell_measurement_theta_max 28.28
_cell_measurement_theta_min 2.34
_cell_volume 1445.19(9)
_computing_cell_refinement 'Bruker SMART'
_computing_data_collection 'Bruker SMART'
_computing_data_reduction 'Bruker SAINT'
_computing_molecular_graphics 'Bruker SHELXTL'
_computing_publication_material 'Bruker SHELXTL'
_computing_structure_refinement 'SHELXL-97 (Sheldrick, 1997)'
_computing_structure_solution 'SHELXS-97 (Sheldrick, 1990)'
_diffrn_ambient_temperature 173(2)
_diffrn_measured_fraction_theta_full 0.993
_diffrn_measured_fraction_theta_max 0.993
_diffrn_measurement_device_type 'CCD area detector'
_diffrn_measurement_method 'phi and omega scans'
_diffrn_radiation_monochromator graphite
_diffrn_radiation_source 'fine-focus sealed tube'
_diffrn_radiation_type MoK\a
_diffrn_radiation_wavelength 0.71073
_diffrn_reflns_av_R_equivalents 0.0251
_diffrn_reflns_av_sigmaI/netI 0.0252
_diffrn_reflns_limit_h_max 10
_diffrn_reflns_limit_h_min -10
_diffrn_reflns_limit_k_max 14
_diffrn_reflns_limit_k_min -14
_diffrn_reflns_limit_l_max 15
_diffrn_reflns_limit_l_min -15
_diffrn_reflns_number 16823
_diffrn_reflns_theta_full 25.01
_diffrn_reflns_theta_max 25.01
_diffrn_reflns_theta_min 1.56
_exptl_absorpt_coefficient_mu 0.842
_exptl_absorpt_correction_T_max 0.7984
_exptl_absorpt_correction_T_min 0.6881
_exptl_absorpt_correction_type multi-scan
_exptl_absorpt_process_details sadabs
_exptl_crystal_colour yellow
_exptl_crystal_density_diffrn 1.714
_exptl_crystal_description block
_exptl_crystal_F_000 758
_exptl_crystal_size_max 0.48
_exptl_crystal_size_mid 0.43
_exptl_crystal_size_min 0.28
_refine_diff_density_max 0.504
_refine_diff_density_min -0.537
_refine_diff_density_rms 0.059
_refine_ls_extinction_method none
_refine_ls_goodness_of_fit_ref 1.029
_refine_ls_hydrogen_treatment constr
_refine_ls_matrix_type full
_refine_ls_number_parameters 460
_refine_ls_number_reflns 5066
_refine_ls_number_restraints 0
_refine_ls_restrained_S_all 1.029
_refine_ls_R_factor_all 0.0392
_refine_ls_R_factor_gt 0.0314
_refine_ls_shift/su_max 0.001
_refine_ls_shift/su_mean 0.000
_refine_ls_structure_factor_coef Fsqd
_refine_ls_weighting_details 'calc w=1/[\s^2^(Fo^2^)+(0.0369P)^2^+1.6037P] where P=(Fo^2^+2Fc^2^)/3'
_refine_ls_weighting_scheme calc
_refine_ls_wR_factor_gt 0.0786
_refine_ls_wR_factor_ref 0.0834
_reflns_number_gt 4374
_reflns_number_total 5066
_reflns_threshold_expression >2sigma(I)
_cod_data_source_file ic400751n_5.cif
_cod_data_source_block z
_cod_database_code 4335719

loop_
_symmetry_equiv_pos_as_xyz
'x, y, z'
'-x, -y, -z'

loop_
_atom_site_label
_atom_site_type_symbol
_atom_site_fract_x
_atom_site_fract_y
_atom_site_fract_z
_atom_site_U_iso_or_equiv
_atom_site_adp_type
_atom_site_occupancy
_atom_site_symmetry_multiplicity
_atom_site_calc_flag
_atom_site_refinement_flags
Cu1 Cu 0.41353(3) 0.66738(2) 0.57260(2) 0.02093(10) Uani 1 1 d .
O1 O 0.50536(17) 1.41071(13) 0.85252(12) 0.0217(4) Uani 1 1 d .
O2 O 0.27670(18) 1.24347(14) 1.11353(12) 0.0231(4) Uani 1 1 d .
O3 O -0.18583(18) 1.11734(15) 0.90468(12) 0.0262(4) Uani 1 1 d .
O4 O 0.02633(17) 1.32775(13) 0.66450(13) 0.0237(4) Uani 1 1 d .
O5 O 0.48068(18) 1.02495(13) 0.85194(12) 0.0231(4) Uani 1 1 d .
O6 O 0.03648(18) 0.94442(13) 0.62501(12) 0.0250(4) Uani 1 1 d .
N1 N 0.3409(2) 0.80120(15) 0.64198(14) 0.0180(4) Uani 1 1 d .
N2 N 0.2571(2) 0.98857(15) 0.73893(14) 0.0183(4) Uani 1 1 d .
N3 N 0.3471(2) 1.54876(16) 0.66952(14) 0.0200(4) Uani 1 1 d .
N4 N 0.2654(2) 1.36564(15) 0.75885(14) 0.0187(4) Uani 1 1 d .
N5 N -0.1085(2) 1.22610(17) 1.17333(15) 0.0261(5) Uani 1 1 d .
N6 N 0.0480(2) 1.18164(16) 1.00642(14) 0.0199(4) Uani 1 1 d .
C1 C 0.4586(2) 1.31597(18) 0.89394(17) 0.0179(5) Uani 1 1 d .
C2 C 0.4899(2) 1.21705(19) 0.84861(17) 0.0185(5) Uani 1 1 d .
H2A H 0.5398 1.2115 0.7888 0.022 Uiso 1 1 calc R
C3 C 0.4459(2) 1.12631(19) 0.89357(17) 0.0191(5) Uani 1 1 d .
C4 C 0.3757(2) 1.13202(19) 0.98153(17) 0.0192(5) Uani 1 1 d .
H4A H 0.3476 1.0689 1.0117 0.023 Uiso 1 1 calc R
C5 C 0.3480(2) 1.23354(19) 1.02395(16) 0.0188(5) Uani 1 1 d .
C6 C 0.3885(2) 1.32629(19) 0.98212(17) 0.0185(5) Uani 1 1 d .
H6A H 0.3690 1.3953 1.0128 0.022 Uiso 1 1 calc R
C7 C -0.0003(2) 1.03950(19) 0.68076(17) 0.0195(5) Uani 1 1 d .
C8 C -0.0730(2) 1.03025(19) 0.76649(17) 0.0208(5) Uani 1 1 d .
H8A H -0.0981 0.9616 0.7885 0.025 Uiso 1 1 calc R
C9 C -0.1076(2) 1.1246(2) 0.81884(17) 0.0194(5) Uani 1 1 d .
C10 C -0.0741(2) 1.22502(19) 0.78766(17) 0.0196(5) Uani 1 1 d .
H10A H -0.0992 1.2892 0.8247 0.024 Uiso 1 1 calc R
C11 C -0.0029(2) 1.22889(19) 0.70085(18) 0.0190(5) Uani 1 1 d .
C12 C 0.0349(2) 1.13674(19) 0.64562(17) 0.0198(5) Uani 1 1 d .
H12A H 0.0833 1.1406 0.5856 0.024 Uiso 1 1 calc R
C13 C 0.4474(3) 1.52369(19) 0.73710(17) 0.0212(5) Uani 1 1 d .
H13A H 0.5484 1.5679 0.7545 0.025 Uiso 1 1 calc R
C14 C 0.4020(2) 1.43223(19) 0.78146(17) 0.0185(5) Uani 1 1 d .
C15 C 0.1690(2) 1.39290(19) 0.69214(17) 0.0193(5) Uani 1 1 d .
C16 C 0.2059(3) 1.48479(19) 0.64742(18) 0.0217(5) Uani 1 1 d .
H16A H 0.1315 1.5022 0.6014 0.026 Uiso 1 1 calc R
C17 C 0.1197(3) 1.22330(18) 1.09952(17) 0.0196(5) Uani 1 1 d .
C18 C 0.0441(3) 1.24573(19) 1.18401(18) 0.0221(5) Uani 1 1 d .
H18A H 0.1010 1.2751 1.2495 0.027 Uiso 1 1 calc R
C19 C -0.1831(3) 1.1853(2) 1.07996(18) 0.0248(5) Uani 1 1 d .
H19A H -0.2920 1.1712 1.0697 0.030 Uiso 1 1 calc R
C20 C -0.1031(3) 1.16340(19) 0.99801(18) 0.0208(5) Uani 1 1 d .
C21 C 0.4301(3) 0.86697(19) 0.72344(17) 0.0201(5) Uani 1 1 d .
H21A H 0.5229 0.8496 0.7489 0.024 Uiso 1 1 calc R
C22 C 0.3854(2) 0.96032(18) 0.76989(17) 0.0184(5) Uani 1 1 d .
C23 C 0.1707(2) 0.92048(19) 0.66005(17) 0.0186(5) Uani 1 1 d .
C24 C 0.2098(3) 0.82595(19) 0.60882(17) 0.0198(5) Uani 1 1 d .
H24A H 0.1444 0.7801 0.5515 0.024 Uiso 1 1 calc R
N01 N 0.6853(2) 0.68837(17) 0.55767(15) 0.0245(4) Uani 1 1 d .
N02 N 0.2490(2) 0.58610(18) 0.37940(15) 0.0253(5) Uani 1 1 d .
O01 O 0.5825(2) 0.6350(2) 0.48614(15) 0.0486(6) Uani 1 1 d .
O02 O 0.8207(2) 0.70625(18) 0.55108(15) 0.0398(5) Uani 1 1 d .
O03 O 0.63070(19) 0.72251(16) 0.63891(13) 0.0320(4) Uani 1 1 d .
O04 O 0.3277(2) 0.6609(2) 0.34883(17) 0.0504(6) Uani 1 1 d .
O05 O 0.1779(3) 0.50075(18) 0.32536(17) 0.0523(6) Uani 1 1 d .
O06 O 0.2357(2) 0.59896(17) 0.47701(13) 0.0363(5) Uani 1 1 d .
C01 C 1.0286(3) 0.5288(2) 0.9072(2) 0.0301(6) Uani 1 1 d .
H01A H 1.0486 0.5484 0.8434 0.036 Uiso 1 1 calc R
C02 C 0.8796(3) 0.4881(2) 0.9236(2) 0.0306(6) Uani 1 1 d .
H02A H 0.7971 0.4802 0.8714 0.037 Uiso 1 1 calc R
C03 C 0.8515(3) 0.4590(2) 1.0165(2) 0.0317(6) Uani 1 1 d .
H03A H 0.7494 0.4306 1.0279 0.038 Uiso 1 1 calc R
C04 C 0.5334(3) 0.9059(3) 0.4450(2) 0.0376(7) Uani 1 1 d .
H04A H 0.5559 0.8412 0.4070 0.045 Uiso 1 1 calc R
C05 C 0.3979(3) 0.9375(3) 0.4185(2) 0.0410(7) Uani 1 1 d .
H05A H 0.3276 0.8941 0.3623 0.049 Uiso 1 1 calc R
C06 C 0.3644(3) 1.0314(3) 0.4731(2) 0.0397(7) Uani 1 1 d .
H06A H 0.2716 1.0528 0.4544 0.048 Uiso 1 1 calc R

loop_
_atom_site_aniso_label
_atom_site_aniso_U_11
_atom_site_aniso_U_22
_atom_site_aniso_U_33
_atom_site_aniso_U_23
_atom_site_aniso_U_13
_atom_site_aniso_U_12
Cu1 0.01922(15) 0.02623(18) 0.01690(15) 0.00101(12) 0.00171(11) 0.00678(12)
O1 0.0189(8) 0.0205(9) 0.0243(8) 0.0088(7) -0.0035(6) -0.0004(6)
O2 0.0190(8) 0.0327(10) 0.0163(8) 0.0022(7) 0.0010(6) 0.0053(7)
O3 0.0168(8) 0.0379(10) 0.0207(8) 0.0040(7) 0.0022(6) 0.0000(7)
O4 0.0179(8) 0.0209(9) 0.0335(9) 0.0127(7) -0.0025(7) 0.0032(7)
O5 0.0216(8) 0.0174(8) 0.0274(9) -0.0040(7) -0.0062(7) 0.0086(7)
O6 0.0252(9) 0.0221(9) 0.0250(9) -0.0065(7) -0.0071(7) 0.0125(7)
N1 0.0200(9) 0.0165(10) 0.0182(9) 0.0032(8) 0.0039(8) 0.0049(8)
N2 0.0187(9) 0.0162(10) 0.0198(10) 0.0029(8) 0.0005(8) 0.0045(8)
N3 0.0223(10) 0.0176(10) 0.0212(10) 0.0043(8) 0.0044(8) 0.0057(8)
N4 0.0180(9) 0.0174(10) 0.0209(10) 0.0031(8) 0.0015(8) 0.0047(8)
N5 0.0264(11) 0.0295(12) 0.0246(11) 0.0084(9) 0.0081(9) 0.0064(9)
N6 0.0195(10) 0.0200(10) 0.0193(10) 0.0033(8) 0.0019(8) 0.0029(8)
C1 0.0127(10) 0.0181(12) 0.0208(11) 0.0048(9) -0.0051(8) 0.0004(9)
C2 0.0145(10) 0.0238(12) 0.0162(11) 0.0012(9) -0.0006(8) 0.0048(9)
C3 0.0147(10) 0.0186(12) 0.0218(11) -0.0009(9) -0.0055(9) 0.0060(9)
C4 0.0166(11) 0.0188(12) 0.0205(11) 0.0042(9) -0.0047(9) 0.0023(9)
C5 0.0142(10) 0.0261(13) 0.0138(11) 0.0013(9) -0.0026(8) 0.0025(9)
C6 0.0170(11) 0.0171(12) 0.0195(11) -0.0016(9) -0.0030(9) 0.0054(9)
C7 0.0168(11) 0.0189(12) 0.0216(11) -0.0018(9) -0.0055(9) 0.0088(9)
C8 0.0176(11) 0.0187(12) 0.0242(12) 0.0068(10) -0.0056(9) 0.0009(9)
C9 0.0116(10) 0.0266(13) 0.0166(11) 0.0019(9) -0.0028(8) 0.0004(9)
C10 0.0161(11) 0.0180(12) 0.0222(12) -0.0027(9) -0.0029(9) 0.0054(9)
C11 0.0125(10) 0.0185(12) 0.0260(12) 0.0068(10) -0.0030(9) 0.0032(9)
C12 0.0144(10) 0.0266(13) 0.0176(11) 0.0025(10) -0.0013(9) 0.0055(9)
C13 0.0213(12) 0.0194(12) 0.0223(12) 0.0019(10) 0.0028(9) 0.0044(9)
C14 0.0195(11) 0.0177(12) 0.0180(11) 0.0015(9) 0.0018(9) 0.0054(9)
C15 0.0165(11) 0.0191(12) 0.0223(12) 0.0032(9) 0.0028(9) 0.0045(9)
C16 0.0205(12) 0.0212(13) 0.0257(12) 0.0072(10) 0.0026(9) 0.0080(10)
C17 0.0212(11) 0.0160(12) 0.0221(12) 0.0059(9) 0.0018(9) 0.0035(9)
C18 0.0265(12) 0.0210(13) 0.0190(11) 0.0052(10) 0.0023(9) 0.0047(10)
C19 0.0211(12) 0.0290(14) 0.0256(13) 0.0083(11) 0.0060(10) 0.0050(10)
C20 0.0198(11) 0.0201(12) 0.0219(12) 0.0065(10) 0.0011(9) 0.0012(9)
C21 0.0185(11) 0.0195(12) 0.0233(12) 0.0050(10) 0.0025(9) 0.0057(9)
C22 0.0184(11) 0.0167(12) 0.0197(11) 0.0042(9) 0.0019(9) 0.0023(9)
C23 0.0194(11) 0.0178(12) 0.0198(11) 0.0061(9) -0.0001(9) 0.0056(9)
C24 0.0218(11) 0.0182(12) 0.0198(11) 0.0039(9) 0.0010(9) 0.0057(9)
N01 0.0243(11) 0.0256(11) 0.0237(11) 0.0026(9) 0.0042(9) 0.0071(9)
N02 0.0262(11) 0.0296(12) 0.0207(10) 0.0018(9) -0.0010(9) 0.0119(9)
O01 0.0243(10) 0.0803(16) 0.0304(10) -0.0221(10) -0.0016(8) 0.0161(10)
O02 0.0194(9) 0.0613(14) 0.0378(11) 0.0069(10) 0.0079(8) 0.0069(9)
O03 0.0243(9) 0.0473(12) 0.0222(9) -0.0052(8) 0.0027(7) 0.0126(8)
O04 0.0402(12) 0.0655(15) 0.0481(13) 0.0335(12) 0.0039(10) -0.0010(11)
O05 0.0613(14) 0.0366(12) 0.0449(12) -0.0202(10) -0.0150(11) 0.0108(11)
O06 0.0259(9) 0.0594(13) 0.0183(9) 0.0062(8) 0.0000(7) -0.0008(9)
C01 0.0372(15) 0.0238(14) 0.0311(14) 0.0007(11) 0.0061(11) 0.0140(11)
C02 0.0280(13) 0.0281(14) 0.0337(14) -0.0038(11) -0.0043(11) 0.0131(11)
C03 0.0211(12) 0.0269(14) 0.0445(16) -0.0010(12) 0.0051(11) 0.0058(10)
C04 0.0340(15) 0.0446(17) 0.0283(14) 0.0050(13) 0.0030(12) -0.0036(13)
C05 0.0286(14) 0.057(2) 0.0271(14) 0.0048(13) -0.0063(11) -0.0075(13)
C06 0.0297(14) 0.055(2) 0.0310(15) 0.0115(14) -0.0003(12) -0.0006(13)

loop_
_atom_type_symbol
_atom_type_description
_atom_type_scat_dispersion_real
_atom_type_scat_dispersion_imag
_atom_type_scat_source
C C 0.0033 0.0016 'International Tables Vol C Tables 4.2.6.8 and 6.1.1.4'
H H 0.0000 0.0000 'International Tables Vol C Tables 4.2.6.8 and 6.1.1.4'
N N 0.0061 0.0033 'International Tables Vol C Tables 4.2.6.8 and 6.1.1.4'
O O 0.0106 0.0060 'International Tables Vol C Tables 4.2.6.8 and 6.1.1.4'
Cu Cu 0.3201 1.2651 'International Tables Vol C Tables 4.2.6.8 and 6.1.1.4'

loop_
_geom_angle_atom_site_label_1
_geom_angle_atom_site_label_2
_geom_angle_atom_site_label_3
_geom_angle
_geom_angle_site_symmetry_1
_geom_angle_site_symmetry_3
O06 Cu1 O03 163.29(7) . .
O06 Cu1 N1 99.23(8) . .
O03 Cu1 N1 94.31(7) . .
O06 Cu1 O01 100.34(8) . .
O03 Cu1 O01 62.95(7) . .
N1 Cu1 O01 138.18(9) . .
O06 Cu1 N3 90.28(8) . 1_545
O03 Cu1 N3 96.46(8) . 1_545
N1 Cu1 N3 102.04(7) . 1_545
O01 Cu1 N3 114.41(9) . 1_545
O06 Cu1 N01 131.69(7) . .
O03 Cu1 N01 31.63(7) . .
N1 Cu1 N01 117.79(7) . .
O01 Cu1 N01 31.39(7) . .
N3 Cu1 N01 109.43(7) 1_545 .
C14 O1 C1 116.76(17) . .
C17 O2 C5 115.82(17) . .
C20 O3 C9 116.80(17) . .
C15 O4 C11 116.69(17) . .
C22 O5 C3 117.70(17) . .
C23 O6 C7 115.69(17) . .
C24 N1 C21 119.4(2) . .
C24 N1 Cu1 122.50(15) . .
C21 N1 Cu1 118.09(15) . .
C23 N2 C22 115.6(2) . .
C16 N3 C13 118.7(2) . .
C16 N3 Cu1 117.32(15) . 1_565
C13 N3 Cu1 122.93(15) . 1_565
C14 N4 C15 115.7(2) . .
C19 N5 C18 117.8(2) . .
C20 N6 C17 115.4(2) . .
C2 C1 C6 122.2(2) . .
C2 C1 O1 119.3(2) . .
C6 C1 O1 118.5(2) . .
C1 C2 C3 117.5(2) . .
C1 C2 H2A 121.3 . .
C3 C2 H2A 121.3 . .
C4 C3 C2 122.7(2) . .
C4 C3 O5 117.9(2) . .
C2 C3 O5 119.3(2) . .
C3 C4 C5 117.3(2) . .
C3 C4 H4A 121.4 . .
C5 C4 H4A 121.4 . .
C6 C5 C4 122.4(2) . .
C6 C5 O2 118.2(2) . .
C4 C5 O2 119.4(2) . .
C5 C6 C1 117.9(2) . .
C5 C6 H6A 121.0 . .
C1 C6 H6A 121.0 . .
C12 C7 C8 122.9(2) . .
C12 C7 O6 118.2(2) . .
C8 C7 O6 118.8(2) . .
C9 C8 C7 117.3(2) . .
C9 C8 H8A 121.4 . .
C7 C8 H8A 121.4 . .
C8 C9 C10 122.5(2) . .
C8 C9 O3 118.7(2) . .
C10 C9 O3 118.8(2) . .
C11 C10 C9 117.6(2) . .
C11 C10 H10A 121.2 . .
C9 C10 H10A 121.2 . .
C10 C11 C12 122.3(2) . .
C10 C11 O4 119.1(2) . .
C12 C11 O4 118.5(2) . .
C7 C12 C11 117.4(2) . .
C7 C12 H12A 121.3 . .
C11 C12 H12A 121.3 . .
N3 C13 C14 119.1(2) . .
N3 C13 H13A 120.4 . .
C14 C13 H13A 120.4 . .
N4 C14 O1 118.6(2) . .
N4 C14 C13 123.6(2) . .
O1 C14 C13 117.8(2) . .
N4 C15 O4 119.1(2) . .
N4 C15 C16 123.4(2) . .
O4 C15 C16 117.5(2) . .
N3 C16 C15 119.4(2) . .
N3 C16 H16A 120.3 . .
C15 C16 H16A 120.3 . .
N6 C17 O2 118.3(2) . .
N6 C17 C18 123.4(2) . .
O2 C17 C18 118.3(2) . .
N5 C18 C17 119.9(2) . .
N5 C18 H18A 120.0 . .
C17 C18 H18A 120.0 . .
N5 C19 C20 120.4(2) . .
N5 C19 H19A 119.8 . .
C20 C19 H19A 119.8 . .
N6 C20 O3 119.0(2) . .
N6 C20 C19 123.2(2) . .
O3 C20 C19 117.8(2) . .
N1 C21 C22 119.1(2) . .
N1 C21 H21A 120.5 . .
C22 C21 H21A 120.5 . .
N2 C22 O5 119.7(2) . .
N2 C22 C21 123.5(2) . .
O5 C22 C21 116.8(2) . .
N2 C23 O6 118.5(2) . .
N2 C23 C24 123.9(2) . .
O6 C23 C24 117.6(2) . .
N1 C24 C23 118.5(2) . .
N1 C24 H24A 120.8 . .
C23 C24 H24A 120.8 . .
O02 N01 O01 124.5(2) . .
O02 N01 O03 122.7(2) . .
O01 N01 O03 112.82(19) . .
O02 N01 Cu1 175.64(18) . .
O01 N01 Cu1 57.47(11) . .
O03 N01 Cu1 55.50(11) . .
O04 N02 O05 124.5(2) . .
O04 N02 O06 118.2(2) . .
O05 N02 O06 117.3(2) . .
N01 O01 Cu1 91.13(13) . .
N01 O03 Cu1 92.87(13) . .
N02 O06 Cu1 118.62(14) . .
C03 C01 C02 120.1(3) 2_767 .
C03 C01 H01A 119.9 2_767 .
C02 C01 H01A 119.9 . .
C01 C02 C03 119.6(2) . .
C01 C02 H02A 120.2 . .
C03 C02 H02A 120.2 . .
C01 C03 C02 120.2(2) 2_767 .
C01 C03 H03A 119.9 2_767 .
C02 C03 H03A 119.9 . .
C06 C04 C05 119.8(3) 2_676 .
C06 C04 H04A 120.1 2_676 .
C05 C04 H04A 120.1 . .
C06 C05 C04 120.5(3) . .
C06 C05 H05A 119.7 . .
C04 C05 H05A 119.7 . .
C05 C06 C04 119.7(3) . 2_676
C05 C06 H06A 120.2 . .
C04 C06 H06A 120.2 2_676 .

loop_
_geom_bond_atom_site_label_1
_geom_bond_atom_site_label_2
_geom_bond_distance
_geom_bond_site_symmetry_2
Cu1 O06 1.9094(17) .
Cu1 O03 2.0036(17) .
Cu1 N1 2.0305(19) .
Cu1 O01 2.0476(18) .
Cu1 N3 2.1670(19) 1_545
Cu1 N01 2.428(2) .
O1 C14 1.367(3) .
O1 C1 1.402(3) .
O2 C17 1.371(3) .
O2 C5 1.406(3) .
O3 C20 1.367(3) .
O3 C9 1.404(3) .
O4 C15 1.358(3) .
O4 C11 1.395(3) .
O5 C22 1.362(3) .
O5 C3 1.406(3) .
O6 C23 1.360(3) .
O6 C7 1.411(3) .
N1 C24 1.333(3) .
N1 C21 1.339(3) .
N2 C23 1.318(3) .
N2 C22 1.322(3) .
N3 C16 1.337(3) .
N3 C13 1.338(3) .
N3 Cu1 2.1669(19) 1_565
N4 C14 1.318(3) .
N4 C15 1.322(3) .
N5 C19 1.332(3) .
N5 C18 1.332(3) .
N6 C20 1.321(3) .
N6 C17 1.321(3) .
C1 C2 1.380(3) .
C1 C6 1.384(3) .
C2 C3 1.383(3) .
C2 H2A 0.9500 .
C3 C4 1.381(3) .
C4 C5 1.384(3) .
C4 H4A 0.9500 .
C5 C6 1.375(3) .
C6 H6A 0.9500 .
C7 C12 1.371(3) .
C7 C8 1.379(3) .
C8 C9 1.377(3) .
C8 H8A 0.9500 .
C9 C10 1.380(3) .
C10 C11 1.378(3) .
C10 H10A 0.9500 .
C11 C12 1.382(3) .
C12 H12A 0.9500 .
C13 C14 1.388(3) .
C13 H13A 0.9500 .
C15 C16 1.385(3) .
C16 H16A 0.9500 .
C17 C18 1.386(3) .
C18 H18A 0.9500 .
C19 C20 1.381(3) .
C19 H19A 0.9500 .
C21 C22 1.381(3) .
C21 H21A 0.9500 .
C23 C24 1.391(3) .
C24 H24A 0.9500 .
N01 O02 1.204(3) .
N01 O01 1.265(3) .
N01 O03 1.275(3) .
N02 O04 1.211(3) .
N02 O05 1.211(3) .
N02 O06 1.308(3) .
C01 C03 1.383(4) 2_767
C01 C02 1.384(4) .
C01 H01A 0.9500 .
C02 C03 1.384(4) .
C02 H02A 0.9500 .
C03 C01 1.383(4) 2_767
C03 H03A 0.9500 .
C04 C06 1.382(4) 2_676
C04 C05 1.386(4) .
C04 H04A 0.9500 .
C05 C06 1.379(4) .
C05 H05A 0.9500 .
C06 C04 1.382(4) 2_676
C06 H06A 0.9500 .

loop_
_geom_torsion_atom_site_label_1
_geom_torsion_atom_site_label_2
_geom_torsion_atom_site_label_3
_geom_torsion_atom_site_label_4
_geom_torsion
_geom_torsion_site_symmetry_1
_geom_torsion_site_symmetry_4
O06 Cu1 N1 C24 -7.25(18) . .
O03 Cu1 N1 C24 162.93(17) . .
O01 Cu1 N1 C24 109.78(18) . .
N3 Cu1 N1 C24 -99.52(18) 1_545 .
N01 Cu1 N1 C24 140.68(16) . .
O06 Cu1 N1 C21 173.43(16) . .
O03 Cu1 N1 C21 -16.39(17) . .
O01 Cu1 N1 C21 -69.5(2) . .
N3 Cu1 N1 C21 81.16(17) 1_545 .
N01 Cu1 N1 C21 -38.64(18) . .
C14 O1 C1 C2 91.7(2) . .
C14 O1 C1 C6 -91.2(2) . .
C6 C1 C2 C3 1.2(3) . .
O1 C1 C2 C3 178.12(18) . .
C1 C2 C3 C4 -1.2(3) . .
C1 C2 C3 O5 -177.71(18) . .
C22 O5 C3 C4 101.4(2) . .
C22 O5 C3 C2 -81.9(3) . .
C2 C3 C4 C5 0.8(3) . .
O5 C3 C4 C5 177.39(18) . .
C3 C4 C5 C6 -0.4(3) . .
C3 C4 C5 O2 179.99(18) . .
C17 O2 C5 C6 90.8(2) . .
C17 O2 C5 C4 -89.6(2) . .
C4 C5 C6 C1 0.4(3) . .
O2 C5 C6 C1 -179.97(18) . .
C2 C1 C6 C5 -0.8(3) . .
O1 C1 C6 C5 -177.79(18) . .
C23 O6 C7 C12 97.0(2) . .
C23 O6 C7 C8 -84.4(3) . .
C12 C7 C8 C9 -1.3(3) . .
O6 C7 C8 C9 -179.79(18) . .
C7 C8 C9 C10 0.8(3) . .
C7 C8 C9 O3 178.07(19) . .
C20 O3 C9 C8 108.0(2) . .
C20 O3 C9 C10 -74.7(3) . .
C8 C9 C10 C11 -0.2(3) . .
O3 C9 C10 C11 -177.43(18) . .
C9 C10 C11 C12 0.0(3) . .
C9 C10 C11 O4 177.06(18) . .
C15 O4 C11 C10 96.7(2) . .
C15 O4 C11 C12 -86.1(2) . .
C8 C7 C12 C11 1.1(3) . .
O6 C7 C12 C11 179.62(18) . .
C10 C11 C12 C7 -0.4(3) . .
O4 C11 C12 C7 -177.54(19) . .
C16 N3 C13 C14 0.3(3) . .
Cu1 N3 C13 C14 -167.44(16) 1_565 .
C15 N4 C14 O1 177.84(19) . .
C15 N4 C14 C13 -2.1(3) . .
C1 O1 C14 N4 2.0(3) . .
C1 O1 C14 C13 -178.1(2) . .
N3 C13 C14 N4 1.9(3) . .
N3 C13 C14 O1 -178.02(19) . .
C14 N4 C15 O4 179.53(19) . .
C14 N4 C15 C16 0.2(3) . .
C11 O4 C15 N4 -6.7(3) . .
C11 O4 C15 C16 172.7(2) . .
C13 N3 C16 C15 -2.1(3) . .
Cu1 N3 C16 C15 166.34(17) 1_565 .
N4 C15 C16 N3 2.0(3) . .
O4 C15 C16 N3 -177.4(2) . .
C20 N6 C17 O2 179.57(19) . .
C20 N6 C17 C18 0.8(3) . .
C5 O2 C17 N6 9.4(3) . .
C5 O2 C17 C18 -171.7(2) . .
C19 N5 C18 C17 -0.2(3) . .
N6 C17 C18 N5 -0.6(4) . .
O2 C17 C18 N5 -179.3(2) . .
C18 N5 C19 C20 0.7(4) . .
C17 N6 C20 O3 -178.1(2) . .
C17 N6 C20 C19 -0.3(3) . .
C9 O3 C20 N6 -19.8(3) . .
C9 O3 C20 C19 162.3(2) . .
N5 C19 C20 N6 -0.5(4) . .
N5 C19 C20 O3 177.4(2) . .
C24 N1 C21 C22 -1.3(3) . .
Cu1 N1 C21 C22 177.99(16) . .
C23 N2 C22 O5 -179.00(19) . .
C23 N2 C22 C21 0.8(3) . .
C3 O5 C22 N2 -6.8(3) . .
C3 O5 C22 C21 173.3(2) . .
N1 C21 C22 N2 0.7(3) . .
N1 C21 C22 O5 -179.47(19) . .
C22 N2 C23 O6 179.46(19) . .
C22 N2 C23 C24 -1.7(3) . .
C7 O6 C23 N2 -2.6(3) . .
C7 O6 C23 C24 178.5(2) . .
C21 N1 C24 C23 0.5(3) . .
Cu1 N1 C24 C23 -178.80(16) . .
N2 C23 C24 N1 1.1(3) . .
O6 C23 C24 N1 179.94(19) . .
O06 Cu1 N01 O02 114(2) . .
O03 Cu1 N01 O02 -67(2) . .
N1 Cu1 N01 O02 -21(2) . .
O01 Cu1 N01 O02 118(2) . .
N3 Cu1 N01 O02 -137(2) 1_545 .
O06 Cu1 N01 O01 -3.5(2) . .
O03 Cu1 N01 O01 175.1(2) . .
N1 Cu1 N01 O01 -138.90(16) . .
N3 Cu1 N01 O01 105.26(17) 1_545 .
O06 Cu1 N01 O03 -178.52(14) . .
N1 Cu1 N01 O03 46.05(16) . .
O01 Cu1 N01 O03 -175.1(2) . .
N3 Cu1 N01 O03 -69.79(15) 1_545 .
O02 N01 O01 Cu1 -175.3(2) . .
O03 N01 O01 Cu1 4.4(2) . .
O06 Cu1 O01 N01 177.36(15) . .
O03 Cu1 O01 N01 -2.91(14) . .
N1 Cu1 O01 N01 60.7(2) . .
N3 Cu1 O01 N01 -87.57(16) 1_545 .
O02 N01 O03 Cu1 175.2(2) . .
O01 N01 O03 Cu1 -4.5(2) . .
O06 Cu1 O03 N01 3.8(4) . .
N1 Cu1 O03 N01 -140.30(14) . .
O01 Cu1 O03 N01 2.89(14) . .
N3 Cu1 O03 N01 117.05(14) 1_545 .
O04 N02 O06 Cu1 -41.0(3) . .
O05 N02 O06 Cu1 140.93(19) . .
O03 Cu1 O06 N02 -25.0(4) . .
N1 Cu1 O06 N02 118.76(18) . .
O01 Cu1 O06 N02 -24.1(2) . .
N3 Cu1 O06 N02 -139.00(18) 1_545 .
N01 Cu1 O06 N02 -22.3(2) . .
C03 C01 C02 C03 -0.4(4) 2_767 .
C01 C02 C03 C01 0.4(4) . 2_767
C06 C04 C05 C06 0.2(5) 2_676 .
C04 C05 C06 C04 -0.2(5) . 2_676
